data_7215980
loop_
_publ_author_name
'Liu, Yi-Ting'
'Du, Yuan-Qi'
'Wu, Xiao'
'Zheng, Zhi-Peng'
'Lin, Xiao-Ming'
'Zhu, Li-Cai'
'Cai, Yue-Peng'

_publ_section_title
;
 A series of lanthanide complexes based on pyridine-3,5-dicarboxylate and
 succinate ligands: syntheses, structures and properties
;
_journal_issue 29
_journal_name_full CrystEngComm
_journal_page_first 6797
_journal_paper_doi 10.1039/c4ce00417e
_journal_volume 16
_journal_year 2014
_chemical_formula_sum 'C9 H15 N O11 Pr'
_chemical_formula_weight 454.13
_chemical_name_systematic
; 
 ? 
;
_space_group_IT_number 14
_symmetry_cell_setting monoclinic
_symmetry_space_group_name_Hall '-P 2ybc'
_symmetry_space_group_name_H-M 'P 1 21/c 1'
_atom_sites_solution_hydrogens geom
_atom_sites_solution_primary direct
_atom_sites_solution_secondary difmap
_audit_creation_method SHELXL-97
_cell_angle_alpha 90.00
_cell_angle_beta 97.392(5)
_cell_angle_gamma 90.00
_cell_formula_units_Z 4
_cell_length_a 15.930(6)
_cell_length_b 13.588(5)
_cell_length_c 6.663(2)
_cell_measurement_reflns_used 1581
_cell_measurement_temperature 296(2)
_cell_measurement_theta_max 23.31
_cell_measurement_theta_min 2.58
_cell_volume 1430.3(9)
_computing_cell_refinement 'Bruker SAINT'
_computing_data_collection 'Bruker APEX2'
_computing_data_reduction 'Bruker SAINT'
_computing_molecular_graphics 'SHELXTL-XP (Bruker, 2004)'
_computing_publication_material SHELXL-97
_computing_structure_refinement 'SHELXL-97 (Sheldrick, 2008)'
_computing_structure_solution 'SHELXS-97 (Sheldrick, 2008)'
_diffrn_ambient_temperature 296(2)
_diffrn_measured_fraction_theta_full 0.993
_diffrn_measured_fraction_theta_max 0.993
_diffrn_measurement_device_type 'Bruker APEX-II CCD'
_diffrn_measurement_method '\f and \w scans'
_diffrn_radiation_monochromator graphite
_diffrn_radiation_source 'fine-focus sealed tube'
_diffrn_radiation_type MoK\a
_diffrn_radiation_wavelength 0.71073
_diffrn_reflns_av_R_equivalents 0.0568
_diffrn_reflns_av_sigmaI/netI 0.0630
_diffrn_reflns_limit_h_max 18
_diffrn_reflns_limit_h_min -14
_diffrn_reflns_limit_k_max 15
_diffrn_reflns_limit_k_min -15
_diffrn_reflns_limit_l_max 7
_diffrn_reflns_limit_l_min -7
_diffrn_reflns_number 6748
_diffrn_reflns_theta_full 24.62
_diffrn_reflns_theta_max 24.62
_diffrn_reflns_theta_min 1.29
_exptl_absorpt_coefficient_mu 3.465
_exptl_absorpt_correction_T_max 0.707
_exptl_absorpt_correction_T_min 0.541
_exptl_absorpt_correction_type multi-scan
_exptl_crystal_colour green
_exptl_crystal_density_diffrn 2.109
_exptl_crystal_density_method 'not measured'
_exptl_crystal_description block
_exptl_crystal_F_000 892
_exptl_crystal_size_max 0.2
_exptl_crystal_size_mid 0.15
_exptl_crystal_size_min 0.1
_refine_diff_density_max 1.990
_refine_diff_density_min -1.844
_refine_diff_density_rms 0.216
_refine_ls_extinction_method none
_refine_ls_goodness_of_fit_ref 1.062
_refine_ls_hydrogen_treatment mixed
_refine_ls_matrix_type full
_refine_ls_number_parameters 199
_refine_ls_number_reflns 2393
_refine_ls_number_restraints 0
_refine_ls_restrained_S_all 1.062
_refine_ls_R_factor_all 0.0640
_refine_ls_R_factor_gt 0.0504
_refine_ls_shift/su_max 0.012
_refine_ls_shift/su_mean 0.000
_refine_ls_structure_factor_coef Fsqd
_refine_ls_weighting_details 'calc w=1/[\s^2^(Fo^2^)+(0.0875P)^2^+0.0000P] where P=(Fo^2^+2Fc^2^)/3'
_refine_ls_weighting_scheme calc
_refine_ls_wR_factor_gt 0.1322
_refine_ls_wR_factor_ref 0.1435
_reflns_number_gt 1916
_reflns_number_total 2393
_reflns_threshold_expression >2sigma(I)
_cod_data_source_file c4ce00417e2.cif
_cod_data_source_block Pr
_cod_depositor_comments 'Adding full bibliography for 7215980--7215985.cif.'
_cod_original_cell_volume 1430.2(9)
_cod_original_sg_symbol_H-M p21/c
_cod_database_code 7215980

loop_
_symmetry_equiv_pos_as_xyz
'x, y, z'
'-x, y+1/2, -z+1/2'
'-x, -y, -z'
'x, -y-1/2, z-1/2'

loop_
_atom_site_label
_atom_site_type_symbol
_atom_site_fract_x
_atom_site_fract_y
_atom_site_fract_z
_atom_site_U_iso_or_equiv
_atom_site_adp_type
_atom_site_occupancy
_atom_site_symmetry_multiplicity
_atom_site_calc_flag
_atom_site_refinement_flags
Pr1 Pr 0.74945(3) 0.94004(3) 1.02861(7) 0.0266(2) Uani 1 1 d .
C1 C 0.6433(5) 0.7839(6) 0.6575(12) 0.0274(19) Uani 1 1 d .
C2 C 0.5485(5) 0.7834(6) 0.6230(12) 0.0261(18) Uani 1 1 d .
C3 C 0.5056(5) 0.8738(6) 0.6211(12) 0.0277(18) Uani 1 1 d .
H3A H 0.5370 0.9312 0.6453 0.033 Uiso 1 1 calc R
C4 C 0.3768(5) 0.7975(6) 0.5552(13) 0.031(2) Uani 1 1 d .
H4A H 0.3181 0.8022 0.5309 0.037 Uiso 1 1 calc R
C5 C 0.4136(5) 0.7042(6) 0.5578(12) 0.0297(19) Uani 1 1 d .
C6 C 0.5007(5) 0.6972(6) 0.5930(12) 0.0273(18) Uani 1 1 d .
H6A H 0.5271 0.6361 0.5968 0.033 Uiso 1 1 calc R
C7 C 0.3577(5) 0.6144(6) 0.5218(13) 0.0292(19) Uani 1 1 d .
C8 C 0.8993(8) 0.9524(8) 1.3290(19) 0.059(3) Uani 1 1 d .
C9 C 0.9813(8) 0.9539(7) 1.489(2) 0.079(4) Uani 1 1 d .
H9A H 0.9665 0.9325 1.6188 0.095 Uiso 1 1 calc R
H9B H 1.0219 0.9073 1.4476 0.095 Uiso 1 1 calc R
N1 N 0.4216(4) 0.8805(5) 0.5860(10) 0.0295(16) Uani 1 1 d .
O1 O 0.6806(4) 0.8620(4) 0.7099(9) 0.0360(14) Uani 1 1 d .
O2 O 0.6796(4) 0.7044(4) 0.6333(11) 0.0446(17) Uani 1 1 d .
O3 O 0.2813(4) 0.6245(4) 0.4505(10) 0.0379(15) Uani 1 1 d .
O4 O 0.3898(4) 0.5309(4) 0.5630(10) 0.0415(16) Uani 1 1 d .
O5 O 0.8886(4) 1.0133(5) 1.1850(13) 0.063(2) Uani 1 1 d .
O6 O 0.8490(5) 0.8830(7) 1.3394(15) 0.085(3) Uani 1 1 d .
O1W O 0.6916(5) 0.9771(5) 1.3562(10) 0.057(2) Uani 1 1 d .
H1WA H 0.6981 0.9291 1.4311 0.068 Uiso 1 1 d R
H1WB H 0.6393 0.9908 1.3306 0.068 Uiso 1 1 d R
O2W O 0.8024(5) 1.0280(5) 0.7362(10) 0.0546(19) Uani 1 1 d .
H2WA H 0.8086 1.0867 0.7629 0.065 Uiso 1 1 d R
H2WB H 0.7667 1.0209 0.6309 0.065 Uiso 1 1 d R
O3W O 0.8557(5) 0.8170(6) 0.9244(16) 0.087(3) Uani 1 1 d .
H3WA H 0.8337 0.7624 0.9114 0.104 Uiso 1 1 d R
H3WB H 0.8714 0.8350 0.8129 0.104 Uiso 1 1 d R
O4W O 0.0290(4) 0.8378(6) -0.0065(17) 0.107(4) Uani 1 1 d G
H4WA H -0.0165 0.8176 -0.0748 0.128 Uiso 1 1 d R
H4WB H 0.0227 0.8485 0.1163 0.128 Uiso 1 1 d R
O5W O 0.8374(5) 0.2279(5) 0.6894(16) 0.091(3) Uani 1 1 d G
H5WA H 0.8536 0.2335 0.8154 0.109 Uiso 1 1 d R
H5WB H 0.8809 0.2378 0.6304 0.109 Uiso 1 1 d R

loop_
_atom_site_aniso_label
_atom_site_aniso_U_11
_atom_site_aniso_U_22
_atom_site_aniso_U_33
_atom_site_aniso_U_23
_atom_site_aniso_U_13
_atom_site_aniso_U_12
Pr1 0.0284(3) 0.0144(3) 0.0357(4) -0.00086(18) -0.0009(2) -0.00084(18)
C1 0.038(5) 0.020(4) 0.022(4) -0.004(3) -0.002(3) -0.004(4)
C2 0.030(5) 0.020(4) 0.028(5) -0.002(3) 0.005(3) 0.002(3)
C3 0.038(5) 0.016(4) 0.029(5) 0.000(3) 0.004(3) -0.004(4)
C4 0.033(5) 0.027(5) 0.032(5) -0.002(4) 0.002(4) 0.004(4)
C5 0.041(5) 0.022(5) 0.026(5) -0.002(3) 0.005(4) -0.004(4)
C6 0.045(5) 0.016(4) 0.022(4) 0.001(3) 0.006(3) -0.001(4)
C7 0.040(5) 0.016(4) 0.033(5) -0.009(3) 0.007(4) -0.007(4)
C8 0.062(8) 0.047(7) 0.061(8) -0.014(6) -0.019(6) 0.004(6)
C9 0.071(9) 0.056(8) 0.104(12) 0.003(7) -0.012(8) 0.001(6)
N1 0.037(4) 0.017(4) 0.034(4) 0.000(3) 0.003(3) 0.001(3)
O1 0.041(4) 0.020(3) 0.046(4) -0.006(3) 0.001(3) 0.000(3)
O2 0.044(4) 0.026(4) 0.065(5) -0.008(3) 0.010(3) 0.009(3)
O3 0.032(3) 0.019(3) 0.060(4) -0.003(3) -0.003(3) -0.008(3)
O4 0.049(4) 0.020(3) 0.052(4) 0.006(3) -0.009(3) -0.005(3)
O5 0.046(5) 0.036(4) 0.100(7) 0.003(4) -0.015(4) -0.015(3)
O6 0.053(5) 0.097(8) 0.095(7) 0.037(6) -0.025(5) -0.014(5)
O1W 0.088(6) 0.035(4) 0.052(5) 0.015(3) 0.025(4) 0.028(4)
O2W 0.082(6) 0.036(4) 0.045(4) -0.001(3) 0.007(4) -0.017(4)
O3W 0.048(5) 0.047(5) 0.167(10) -0.045(6) 0.015(5) 0.003(4)
O4W 0.071(7) 0.125(9) 0.120(9) 0.013(7) -0.001(6) -0.028(6)
O5W 0.093(7) 0.049(5) 0.127(9) 0.028(5) 0.001(6) -0.009(5)

loop_
_atom_type_symbol
_atom_type_description
_atom_type_scat_dispersion_real
_atom_type_scat_dispersion_imag
_atom_type_scat_source
C C 0.0033 0.0016 'International Tables Vol C Tables 4.2.6.8 and 6.1.1.4'
H H 0.0000 0.0000 'International Tables Vol C Tables 4.2.6.8 and 6.1.1.4'
N N 0.0061 0.0033 'International Tables Vol C Tables 4.2.6.8 and 6.1.1.4'
O O 0.0106 0.0060 'International Tables Vol C Tables 4.2.6.8 and 6.1.1.4'
Pr Pr -0.2180 2.8214 'International Tables Vol C Tables 4.2.6.8 and 6.1.1.4'

loop_
_geom_angle_atom_site_label_1
_geom_angle_atom_site_label_2
_geom_angle_atom_site_label_3
_geom_angle
_geom_angle_site_symmetry_1
_geom_angle_site_symmetry_3
O2 Pr1 O1 74.4(2) 4_576 .
O2 Pr1 O2W 145.6(2) 4_576 .
O1 Pr1 O2W 72.4(2) . .
O2 Pr1 O1W 71.2(2) 4_576 .
O1 Pr1 O1W 130.5(2) . .
O2W Pr1 O1W 140.2(2) . .
O2 Pr1 O5 128.0(2) 4_576 .
O1 Pr1 O5 141.6(3) . .
O2W Pr1 O5 76.6(3) . .
O1W Pr1 O5 87.9(3) . .
O2 Pr1 O3W 83.8(3) 4_576 .
O1 Pr1 O3W 73.9(2) . .
O2W Pr1 O3W 78.5(3) . .
O1W Pr1 O3W 134.2(3) . .
O5 Pr1 O3W 78.0(3) . .
O2 Pr1 O4 92.5(2) 4_576 2_656
O1 Pr1 O4 74.20(19) . 2_656
O2W Pr1 O4 87.3(2) . 2_656
O1W Pr1 O4 72.9(2) . 2_656
O5 Pr1 O4 126.8(2) . 2_656
O3W Pr1 O4 147.7(3) . 2_656
O2 Pr1 O6 77.3(3) 4_576 .
O1 Pr1 O6 135.9(3) . .
O2W Pr1 O6 122.3(3) . .
O1W Pr1 O6 67.6(3) . .
O5 Pr1 O6 50.7(3) . .
O3W Pr1 O6 69.9(3) . .
O4 Pr1 O6 140.4(3) 2_656 .
O2 Pr1 O3 133.2(2) 4_576 2_656
O1 Pr1 O3 113.29(19) . 2_656
O2W Pr1 O3 70.3(2) . 2_656
O1W Pr1 O3 70.4(2) . 2_656
O5 Pr1 O3 75.9(2) . 2_656
O3W Pr1 O3 143.0(3) . 2_656
O4 Pr1 O3 51.04(19) 2_656 2_656
O6 Pr1 O3 110.8(3) . 2_656
O2 Pr1 C7 114.3(2) 4_576 2_656
O1 Pr1 C7 93.5(2) . 2_656
O2W Pr1 C7 77.0(2) . 2_656
O1W Pr1 C7 70.4(2) . 2_656
O5 Pr1 C7 101.3(2) . 2_656
O3W Pr1 C7 154.8(3) . 2_656
O4 Pr1 C7 25.6(2) 2_656 2_656
O6 Pr1 C7 129.2(3) . 2_656
O3 Pr1 C7 25.5(2) 2_656 2_656
O1 C1 O2 124.3(8) . .
O1 C1 C2 118.8(7) . .
O2 C1 C2 116.9(7) . .
C6 C2 C3 118.3(7) . .
C6 C2 C1 123.1(7) . .
C3 C2 C1 118.5(7) . .
N1 C3 C2 122.6(7) . .
N1 C3 H3A 118.7 . .
C2 C3 H3A 118.7 . .
N1 C4 C5 123.4(8) . .
N1 C4 H4A 118.3 . .
C5 C4 H4A 118.3 . .
C6 C5 C4 118.4(7) . .
C6 C5 C7 122.1(7) . .
C4 C5 C7 119.6(8) . .
C5 C6 C2 119.0(7) . .
C5 C6 H6A 120.5 . .
C2 C6 H6A 120.5 . .
O3 C7 O4 121.9(7) . .
O3 C7 C5 119.6(7) . .
O4 C7 C5 118.5(8) . .
O3 C7 Pr1 61.4(4) . 2_646
O4 C7 Pr1 60.6(4) . 2_646
C5 C7 Pr1 177.5(6) . 2_646
O6 C8 O5 121.0(10) . .
O6 C8 C9 117.1(11) . .
O5 C8 C9 121.6(11) . .
C9 C9 C8 113.0(14) 3_778 .
C9 C9 H9A 109.0 3_778 .
C8 C9 H9A 109.0 . .
C9 C9 H9B 109.0 3_778 .
C8 C9 H9B 109.0 . .
H9A C9 H9B 107.8 . .
C3 N1 C4 118.3(7) . .
C1 O1 Pr1 137.9(5) . .
C1 O2 Pr1 170.3(6) . 4_575
C7 O3 Pr1 93.1(5) . 2_646
C7 O4 Pr1 93.8(5) . 2_646
C8 O5 Pr1 94.6(6) . .
C8 O6 Pr1 93.6(7) . .
Pr1 O1W H1WA 109.6 . .
Pr1 O1W H1WB 109.1 . .
H1WA O1W H1WB 109.8 . .
Pr1 O2W H2WA 109.6 . .
Pr1 O2W H2WB 109.2 . .
H2WA O2W H2WB 109.8 . .
Pr1 O3W H3WA 109.6 . .
Pr1 O3W H3WB 109.3 . .
H3WA O3W H3WB 109.8 . .
H4WA O4W H4WB 111.8 . .
H5WA O5W H5WB 106.2 . .

loop_
_geom_bond_atom_site_label_1
_geom_bond_atom_site_label_2
_geom_bond_distance
_geom_bond_site_symmetry_2
Pr1 O2 2.403(6) 4_576
Pr1 O1 2.497(6) .
Pr1 O2W 2.522(7) .
Pr1 O1W 2.527(7) .
Pr1 O5 2.529(6) .
Pr1 O3W 2.538(7) .
Pr1 O4 2.544(6) 2_656
Pr1 O6 2.561(8) .
Pr1 O3 2.561(6) 2_656
Pr1 C7 2.914(8) 2_656
C1 O1 1.245(9) .
C1 O2 1.246(10) .
C1 C2 1.497(11) .
C2 C6 1.397(10) .
C2 C3 1.406(10) .
C3 N1 1.331(10) .
C3 H3A 0.9300 .
C4 N1 1.336(10) .
C4 C5 1.396(11) .
C4 H4A 0.9300 .
C5 C6 1.381(11) .
C5 C7 1.511(11) .
C6 H6A 0.9300 .
C7 O3 1.256(9) .
C7 O4 1.260(10) .
C7 Pr1 2.914(8) 2_646
C8 O6 1.244(13) .
C8 O5 1.262(14) .
C8 C9 1.576(16) .
C9 C9 1.39(2) 3_778
C9 H9A 0.9700 .
C9 H9B 0.9700 .
O2 Pr1 2.403(6) 4_575
O3 Pr1 2.561(6) 2_646
O4 Pr1 2.544(6) 2_646
O1W H1WA 0.8200 .
O1W H1WB 0.8500 .
O2W H2WA 0.8200 .
O2W H2WB 0.8499 .
O3W H3WA 0.8199 .
O3W H3WB 0.8502 .
O4W H4WA 0.8501 .
O4W H4WB 0.8500 .
O5W H5WA 0.8501 .
O5W H5WB 0.8500 .

loop_
_geom_torsion_atom_site_label_1
_geom_torsion_atom_site_label_2
_geom_torsion_atom_site_label_3
_geom_torsion_atom_site_label_4
_geom_torsion
_geom_torsion_site_symmetry_1
_geom_torsion_site_symmetry_4
O1 C1 C2 C6 -170.4(8) . .
O2 C1 C2 C6 8.9(12) . .
O1 C1 C2 C3 9.5(12) . .
O2 C1 C2 C3 -171.3(8) . .
C6 C2 C3 N1 -2.1(12) . .
C1 C2 C3 N1 178.1(7) . .
N1 C4 C5 C6 -0.3(13) . .
N1 C4 C5 C7 179.9(8) . .
C4 C5 C6 C2 -0.5(12) . .
C7 C5 C6 C2 179.3(7) . .
C3 C2 C6 C5 1.6(12) . .
C1 C2 C6 C5 -178.5(7) . .
C6 C5 C7 O3 -165.5(8) . .
C4 C5 C7 O3 14.3(12) . .
C6 C5 C7 O4 13.7(12) . .
C4 C5 C7 O4 -166.4(8) . .
C6 C5 C7 Pr1 82(14) . 2_646
C4 C5 C7 Pr1 -98(14) . 2_646
O6 C8 C9 C9 -160.1(18) . 3_778
O5 C8 C9 C9 26(2) . 3_778
C2 C3 N1 C4 1.3(12) . .
C5 C4 N1 C3 -0.1(12) . .
O2 C1 O1 Pr1 -79.6(12) . .
C2 C1 O1 Pr1 99.6(9) . .
O2 Pr1 O1 C1 -8.8(8) 4_576 .
O2W Pr1 O1 C1 161.8(9) . .
O1W Pr1 O1 C1 -56.1(9) . .
O5 Pr1 O1 C1 123.8(8) . .
O3W Pr1 O1 C1 79.1(9) . .
O4 Pr1 O1 C1 -106.1(8) 2_656 .
O6 Pr1 O1 C1 43.2(9) . .
O3 Pr1 O1 C1 -139.6(8) 2_656 .
C7 Pr1 O1 C1 -123.1(8) 2_656 .
O1 C1 O2 Pr1 -90(3) . 4_575
C2 C1 O2 Pr1 91(4) . 4_575
O4 C7 O3 Pr1 3.4(9) . 2_646
C5 C7 O3 Pr1 -177.4(7) . 2_646
O3 C7 O4 Pr1 -3.4(9) . 2_646
C5 C7 O4 Pr1 177.4(6) . 2_646
O6 C8 O5 Pr1 4.0(13) . .
C9 C8 O5 Pr1 177.4(11) . .
O2 Pr1 O5 C8 -3.8(8) 4_576 .
O1 Pr1 O5 C8 -119.6(7) . .
O2W Pr1 O5 C8 -156.7(8) . .
O1W Pr1 O5 C8 60.3(7) . .
O3W Pr1 O5 C8 -75.9(7) . .
O4 Pr1 O5 C8 127.1(7) 2_656 .
O6 Pr1 O5 C8 -2.2(7) . .
O3 Pr1 O5 C8 130.6(8) 2_656 .
C7 Pr1 O5 C8 129.8(7) 2_656 .
O5 C8 O6 Pr1 -3.9(13) . .
C9 C8 O6 Pr1 -177.6(10) . .
O2 Pr1 O6 C8 -179.1(9) 4_576 .
O1 Pr1 O6 C8 129.8(8) . .
O2W Pr1 O6 C8 31.8(10) . .
O1W Pr1 O6 C8 -104.4(9) . .
O5 Pr1 O6 C8 2.2(7) . .
O3W Pr1 O6 C8 92.9(9) . .
O4 Pr1 O6 C8 -100.8(8) 2_656 .
O3 Pr1 O6 C8 -47.5(9) 2_656 .
C7 Pr1 O6 C8 -68.0(9) 2_656 .
